data_4504622
loop_
_publ_author_name
'Neogi, Subhadip'
'Bharadwaj, Parimal K.'

_publ_section_title
;
 Metal&#x2212;Organic Framework Structures of Cd(II) Built with Two
 Closely Related Podands That Are Further Stabilized by Water Clusters
;
_journal_issue 2
_journal_name_full 'Crystal Growth &amp; Design'
_journal_page_first 433
_journal_paper_doi 10.1021/cg0503752
_journal_volume 6
_journal_year 2006
_chemical_formula_moiety 'C27 H35 Cd N O14'
_chemical_formula_sum 'C27 H35 Cd N O14'
_chemical_formula_weight 709.96
_chemical_name_systematic
;
 ?
;
_space_group_IT_number 2
_symmetry_cell_setting triclinic
_symmetry_space_group_name_Hall '-P 1'
_symmetry_space_group_name_H-M 'P -1'
_atom_sites_solution_hydrogens geom
_atom_sites_solution_primary direct
_atom_sites_solution_secondary difmap
_audit_creation_method SHELXL-97
_cell_angle_alpha 93.430(10)
_cell_angle_beta 96.670(10)
_cell_angle_gamma 95.080(10)
_cell_formula_units_Z 2
_cell_length_a 10.2233(7)
_cell_length_b 11.4655(8)
_cell_length_c 12.3312(8)
_cell_measurement_reflns_used 999
_cell_measurement_temperature 100.0(10)
_cell_measurement_theta_max 28.23
_cell_measurement_theta_min 2.04
_cell_volume 1426.39(17)
_computing_cell_refinement 'SAINT 6.45 ( Bruker, 2003)'
_computing_data_collection 'SMART 5.628 (Bruker, 2003)'
_computing_data_reduction 'SAINT 6.45 ( Bruker, 2003)'
_computing_molecular_graphics 'Diamond 2.1'
_computing_structure_refinement 'SHELXL-97 (Sheldrick, 1997)'
_computing_structure_solution SIR-97
_diffrn_ambient_temperature 100.0(10)
_diffrn_measured_fraction_theta_full 0.906
_diffrn_measured_fraction_theta_max 0.906
_diffrn_measurement_device_type 'Bruker SMART APEX'
_diffrn_measurement_method /w-scans
_diffrn_radiation_monochromator graphite
_diffrn_radiation_source 'fine-focus sealed tube'
_diffrn_radiation_type MoK\a
_diffrn_radiation_wavelength 0.71073
_diffrn_reflns_av_R_equivalents 0.0222
_diffrn_reflns_av_sigmaI/netI 0.0467
_diffrn_reflns_limit_h_max 13
_diffrn_reflns_limit_h_min -13
_diffrn_reflns_limit_k_max 12
_diffrn_reflns_limit_k_min -15
_diffrn_reflns_limit_l_max 16
_diffrn_reflns_limit_l_min -11
_diffrn_reflns_number 8798
_diffrn_reflns_theta_full 28.28
_diffrn_reflns_theta_max 28.28
_diffrn_reflns_theta_min 2.01
_diffrn_standards_decay_% <0.05
_exptl_absorpt_coefficient_mu 0.839
_exptl_absorpt_correction_T_max 0.9133
_exptl_absorpt_correction_T_min 0.8774
_exptl_absorpt_correction_type empirical
_exptl_absorpt_process_details 'SADABS 2.10 (Bruker 2003)'
_exptl_crystal_colour colorless
_exptl_crystal_density_diffrn 1.653
_exptl_crystal_density_method 'not measured'
_exptl_crystal_description rectangular
_exptl_crystal_F_000 728
_exptl_crystal_size_max 0.16
_exptl_crystal_size_mid 0.14
_exptl_crystal_size_min 0.11
_refine_diff_density_max 1.013
_refine_diff_density_min -0.942
_refine_diff_density_rms 0.110
_refine_ls_extinction_method none
_refine_ls_goodness_of_fit_ref 1.322
_refine_ls_hydrogen_treatment mixed
_refine_ls_matrix_type full
_refine_ls_number_parameters 388
_refine_ls_number_reflns 6429
_refine_ls_number_restraints 0
_refine_ls_restrained_S_all 1.322
_refine_ls_R_factor_all 0.0778
_refine_ls_R_factor_gt 0.0741
_refine_ls_shift/su_max 0.000
_refine_ls_shift/su_mean 0.000
_refine_ls_structure_factor_coef Fsqd
_refine_ls_weighting_details 'calc w=1/[\s^2^(Fo^2^)+(0.0000P)^2^+15.4165P] where P=(Fo^2^+2Fc^2^)/3'
_refine_ls_weighting_scheme calc
_refine_ls_wR_factor_gt 0.1636
_refine_ls_wR_factor_ref 0.1675
_reflns_number_gt 6227
_reflns_number_total 6429
_reflns_threshold_expression >2sigma(I)
_cod_data_source_file cg0503752si20051121_123701.cif
_cod_data_source_block {Cd(ptaH).5H2O}n_1
_cod_depositor_comments
;
The following automatic conversions were performed:

'_cell_measurement_temperature' value '100(1)K' was changed to
'100.0(10)' - the value should be numeric and without a unit
designator.

'_diffrn_ambient_temperature' value '100(1)K' was
changed to '100.0(10)' - the value should be numeric and without a
unit designator.

'_symmetry_cell_setting' value 'Triclinic' changed
to 'triclinic' according to
/home/saulius/struct/CIF-dictionaries/cif_core.dic dictionary named
'cif_core.dic' version 2.4.1 from 2010-06-29.

Automatic conversion script
Id: cif_fix_values 1715 2011-07-08 13:25:40Z adriana 
;
_cod_original_sg_symbol_H-M P-1
_cod_database_code 4504622

loop_
_symmetry_equiv_pos_as_xyz
'x, y, z'
'-x, -y, -z'

loop_
_atom_site_label
_atom_site_type_symbol
_atom_site_fract_x
_atom_site_fract_y
_atom_site_fract_z
_atom_site_U_iso_or_equiv
_atom_site_adp_type
_atom_site_occupancy
_atom_site_symmetry_multiplicity
_atom_site_calc_flag
_atom_site_refinement_flags
Cd1 Cd 0.88734(4) 0.49710(4) 0.33830(4) 0.01520(12) Uani 1 1 d .
N1 N 0.6529(5) -0.2604(4) -0.2393(4) 0.0152(9) Uani 1 1 d .
O1 O 0.6592(5) -0.0878(4) -0.0782(4) 0.0207(9) Uani 1 1 d .
O2 O 0.5000(4) -0.1046(4) -0.3373(4) 0.0184(9) Uani 1 1 d .
O3 O 0.8461(4) -0.1001(4) -0.2864(4) 0.0187(9) Uani 1 1 d .
O4 O 0.9472(4) 0.3744(4) 0.1989(4) 0.0183(9) Uani 1 1 d .
O5 O 0.7341(5) 0.4025(4) 0.1820(4) 0.0207(9) Uani 1 1 d .
O6 O 0.1647(4) 0.3303(4) -0.2688(4) 0.0193(9) Uani 1 1 d .
O7 O 0.2690(5) 0.3861(4) -0.4059(4) 0.0243(10) Uani 1 1 d .
O8 O 0.9071(4) 0.4338(4) -0.4087(4) 0.0185(9) Uani 1 1 d .
O9 O 0.8609(5) 0.3380(4) -0.5742(4) 0.0221(10) Uani 1 1 d .
C1 C 0.6415(6) -0.2888(5) -0.1222(5) 0.0184(12) Uani 1 1 d .
H1A H 0.5492 -0.2960 -0.1098 0.022 Uiso 1 1 calc R
H1B H 0.6772 -0.3628 -0.1084 0.022 Uiso 1 1 calc R
C2 C 0.7176(7) -0.1914(5) -0.0461(5) 0.0210(12) Uani 1 1 d .
H2A H 0.7078 -0.2045 0.0297 0.025 Uiso 1 1 calc R
H2B H 0.8109 -0.1855 -0.0551 0.025 Uiso 1 1 calc R
C3 C 0.7134(6) 0.0181(5) -0.0259(5) 0.0162(11) Uani 1 1 d .
C4 C 0.8305(6) 0.0326(5) 0.0429(5) 0.0180(12) Uani 1 1 d .
H4 H 0.8811 -0.0302 0.0541 0.022 Uiso 1 1 calc R
C5 C 0.8723(6) 0.1427(5) 0.0954(5) 0.0173(11) Uani 1 1 d .
H5 H 0.9531 0.1540 0.1398 0.021 Uiso 1 1 calc R
C6 C 0.7947(6) 0.2364(5) 0.0824(5) 0.0157(11) Uani 1 1 d .
C7 C 0.6777(6) 0.2205(5) 0.0105(5) 0.0188(12) Uani 1 1 d .
H7 H 0.6263 0.2828 0.0003 0.023 Uiso 1 1 calc R
C8 C 0.6375(6) 0.1128(6) -0.0457(5) 0.0201(12) Uani 1 1 d .
H8 H 0.5614 0.1031 -0.0958 0.024 Uiso 1 1 calc R
C9 C 0.8274(6) 0.3460(5) 0.1568(5) 0.0192(12) Uani 1 1 d .
C10 C 0.5297(6) -0.3014(5) -0.3147(5) 0.0165(11) Uani 1 1 d .
H10A H 0.4922 -0.3766 -0.2948 0.020 Uiso 1 1 calc R
H10B H 0.5499 -0.3103 -0.3896 0.020 Uiso 1 1 calc R
C11 C 0.4328(6) -0.2107(5) -0.3049(6) 0.0193(12) Uani 1 1 d .
H11A H 0.3513 -0.2333 -0.3529 0.023 Uiso 1 1 calc R
H11B H 0.4125 -0.2005 -0.2302 0.023 Uiso 1 1 calc R
C12 C 0.4373(6) -0.0033(5) -0.3297(5) 0.0157(11) Uani 1 1 d .
C13 C 0.3246(6) 0.0058(5) -0.2778(5) 0.0175(11) Uani 1 1 d .
H13 H 0.2883 -0.0576 -0.2439 0.021 Uiso 1 1 calc R
C14 C 0.2671(6) 0.1107(5) -0.2776(5) 0.0175(11) Uani 1 1 d .
H14 H 0.1926 0.1179 -0.2420 0.021 Uiso 1 1 calc R
C15 C 0.3182(6) 0.2049(5) -0.3292(5) 0.0170(11) Uani 1 1 d .
C16 C 0.4330(6) 0.1962(5) -0.3794(5) 0.0170(11) Uani 1 1 d .
H16 H 0.4693 0.2600 -0.4127 0.020 Uiso 1 1 calc R
C17 C 0.4929(6) 0.0919(5) -0.3794(5) 0.0162(11) Uani 1 1 d .
H17 H 0.5695 0.0857 -0.4124 0.019 Uiso 1 1 calc R
C18 C 0.2480(6) 0.3139(5) -0.3351(5) 0.0173(11) Uani 1 1 d .
C19 C 0.7771(6) -0.2979(5) -0.2799(5) 0.0186(12) Uani 1 1 d .
H19A H 0.7590 -0.3745 -0.3193 0.022 Uiso 1 1 calc R
H19B H 0.8444 -0.3031 -0.2186 0.022 Uiso 1 1 calc R
C20 C 0.8252(6) -0.2084(5) -0.3547(5) 0.0181(12) Uani 1 1 d .
H20A H 0.9069 -0.2283 -0.3808 0.022 Uiso 1 1 calc R
H20B H 0.7594 -0.2030 -0.4170 0.022 Uiso 1 1 calc R
C21 C 0.8549(6) 0.0041(5) -0.3371(5) 0.0163(11) Uani 1 1 d .
C22 C 0.8633(6) 0.1065(5) -0.2662(5) 0.0190(12) Uani 1 1 d .
H22 H 0.8636 0.1013 -0.1912 0.023 Uiso 1 1 calc R
C23 C 0.8713(6) 0.2148(5) -0.3103(5) 0.0176(12) Uani 1 1 d .
H23 H 0.8762 0.2827 -0.2642 0.021 Uiso 1 1 calc R
C24 C 0.8720(6) 0.2243(5) -0.4214(5) 0.0174(11) Uani 1 1 d .
C25 C 0.8622(6) 0.1213(5) -0.4907(5) 0.0177(12) Uani 1 1 d .
H25 H 0.8610 0.1265 -0.5658 0.021 Uiso 1 1 calc R
C26 C 0.8542(6) 0.0111(5) -0.4480(5) 0.0188(12) Uani 1 1 d .
H26 H 0.8485 -0.0568 -0.4941 0.023 Uiso 1 1 calc R
C27 C 0.8815(6) 0.3405(5) -0.4713(5) 0.0149(11) Uani 1 1 d .
OW1 O 0.0861(6) 0.3425(5) -0.0602(4) 0.0365(13) Uani 1 1 d .
H1W1 H 0.1053 0.4012 -0.0777 0.044 Uiso 1 1 d .
H2W1 H 0.0950 0.3109 -0.1242 0.044 Uiso 1 1 d .
OW2 O 1.1320(5) 0.5230(4) 0.1060(4) 0.0268(10) Uani 1 1 d .
H1W2 H 1.1309 0.4410 0.0507 0.032 Uiso 1 1 d .
H2W2 H 1.0730 0.5602 0.0970 0.032 Uiso 1 1 d .
OW3 O 0.6216(5) -0.5675(5) -0.2354(5) 0.0332(12) Uani 1 1 d .
H1W3 H 0.7033 -0.5744 -0.1904 0.040 Uiso 1 1 d .
H2W3 H 0.5457 -0.5849 -0.1949 0.040 Uiso 1 1 d .
OW4 O 0.3951(5) 0.5567(4) -0.5405(4) 0.0298(11) Uani 1 1 d .
H1W4 H 0.4069 0.5695 -0.6159 0.036 Uiso 1 1 d .
H2W4 H 0.3726 0.5959 -0.5139 0.036 Uiso 1 1 d .
OW5 O 0.5677(5) 0.5719(5) 0.0884(4) 0.0296(11) Uani 1 1 d .
H2W5 H 0.5394 0.5445 0.0411 0.137 Uiso 1 1 d .
H1W5 H 0.6409 0.5299 0.1156 0.073 Uiso 1 1 d .

loop_
_atom_site_aniso_label
_atom_site_aniso_U_11
_atom_site_aniso_U_22
_atom_site_aniso_U_33
_atom_site_aniso_U_23
_atom_site_aniso_U_13
_atom_site_aniso_U_12
Cd1 0.0181(2) 0.0100(2) 0.0172(2) -0.00128(14) 0.00215(15) 0.00164(15)
N1 0.015(2) 0.013(2) 0.018(2) 0.0014(18) 0.0010(19) 0.0026(18)
O1 0.024(2) 0.013(2) 0.023(2) -0.0052(16) -0.0024(18) 0.0013(17)
O2 0.019(2) 0.0110(19) 0.026(2) -0.0001(16) 0.0045(17) 0.0045(16)
O3 0.024(2) 0.0096(19) 0.021(2) 0.0000(16) 0.0005(17) -0.0026(16)
O4 0.018(2) 0.017(2) 0.019(2) -0.0039(16) 0.0017(17) 0.0004(17)
O5 0.023(2) 0.015(2) 0.023(2) -0.0039(17) -0.0006(18) 0.0034(17)
O6 0.022(2) 0.014(2) 0.023(2) 0.0017(16) 0.0079(18) 0.0054(17)
O7 0.033(3) 0.013(2) 0.030(3) 0.0036(18) 0.012(2) 0.0064(19)
O8 0.0143(19) 0.0107(19) 0.029(2) -0.0035(16) 0.0010(17) -0.0022(15)
O9 0.030(2) 0.0093(19) 0.026(2) 0.0042(16) -0.0009(19) -0.0029(17)
C1 0.023(3) 0.013(3) 0.018(3) 0.000(2) -0.003(2) 0.001(2)
C2 0.028(3) 0.016(3) 0.019(3) -0.001(2) 0.002(2) 0.004(2)
C3 0.020(3) 0.016(3) 0.012(3) -0.004(2) 0.002(2) 0.001(2)
C4 0.023(3) 0.016(3) 0.015(3) 0.000(2) 0.000(2) 0.005(2)
C5 0.013(3) 0.019(3) 0.018(3) 0.000(2) -0.001(2) 0.001(2)
C6 0.017(3) 0.009(2) 0.022(3) -0.001(2) 0.008(2) -0.001(2)
C7 0.026(3) 0.015(3) 0.015(3) -0.005(2) 0.003(2) 0.006(2)
C8 0.016(3) 0.020(3) 0.024(3) -0.003(2) 0.000(2) 0.003(2)
C9 0.023(3) 0.010(3) 0.023(3) 0.000(2) 0.002(2) -0.001(2)
C10 0.017(3) 0.014(3) 0.017(3) -0.001(2) -0.001(2) 0.001(2)
C11 0.019(3) 0.010(3) 0.028(3) 0.001(2) 0.000(2) 0.000(2)
C12 0.013(3) 0.014(3) 0.020(3) 0.001(2) 0.000(2) 0.002(2)
C13 0.021(3) 0.016(3) 0.016(3) 0.004(2) 0.005(2) 0.002(2)
C14 0.015(3) 0.019(3) 0.020(3) 0.000(2) 0.006(2) 0.006(2)
C15 0.020(3) 0.013(3) 0.016(3) -0.002(2) -0.003(2) 0.000(2)
C16 0.019(3) 0.010(3) 0.022(3) -0.001(2) 0.003(2) -0.001(2)
C17 0.021(3) 0.014(3) 0.014(3) -0.001(2) 0.004(2) 0.003(2)
C18 0.018(3) 0.012(3) 0.021(3) -0.002(2) -0.001(2) 0.002(2)
C19 0.018(3) 0.014(3) 0.024(3) -0.001(2) 0.002(2) 0.005(2)
C20 0.022(3) 0.011(3) 0.021(3) -0.005(2) 0.006(2) 0.001(2)
C21 0.015(3) 0.010(3) 0.024(3) 0.004(2) 0.004(2) -0.003(2)
C22 0.026(3) 0.013(3) 0.017(3) 0.001(2) 0.002(2) -0.002(2)
C23 0.021(3) 0.010(3) 0.021(3) -0.005(2) 0.001(2) -0.002(2)
C24 0.019(3) 0.010(3) 0.022(3) 0.003(2) -0.001(2) 0.000(2)
C25 0.024(3) 0.014(3) 0.015(3) 0.002(2) 0.004(2) 0.000(2)
C26 0.022(3) 0.015(3) 0.020(3) 0.000(2) 0.003(2) 0.006(2)
C27 0.014(3) 0.013(3) 0.017(3) 0.004(2) -0.003(2) -0.001(2)
OW1 0.049(3) 0.036(3) 0.029(3) 0.006(2) 0.012(2) 0.015(3)
OW2 0.027(2) 0.023(2) 0.030(3) 0.0011(19) 0.001(2) 0.004(2)
OW3 0.028(3) 0.031(3) 0.038(3) -0.003(2) -0.007(2) 0.005(2)
OW4 0.036(3) 0.022(2) 0.032(3) -0.004(2) 0.010(2) 0.004(2)
OW5 0.023(2) 0.031(3) 0.036(3) 0.005(2) 0.002(2) 0.010(2)

loop_
_atom_type_symbol
_atom_type_description
_atom_type_scat_dispersion_real
_atom_type_scat_dispersion_imag
_atom_type_scat_source
C C 0.0033 0.0016 'International Tables Vol C Tables 4.2.6.8 and 6.1.1.4'
H H 0.0000 0.0000 'International Tables Vol C Tables 4.2.6.8 and 6.1.1.4'
N N 0.0061 0.0033 'International Tables Vol C Tables 4.2.6.8 and 6.1.1.4'
O O 0.0106 0.0060 'International Tables Vol C Tables 4.2.6.8 and 6.1.1.4'
Cd Cd -0.8075 1.2024 'International Tables Vol C Tables 4.2.6.8 and 6.1.1.4'

loop_
_geom_angle_atom_site_label_1
_geom_angle_atom_site_label_2
_geom_angle_atom_site_label_3
_geom_angle
_geom_angle_site_symmetry_1
_geom_angle_site_symmetry_3
O9 Cd1 O8 100.73(17) 1_556 2_765
O9 Cd1 O6 157.41(17) 1_556 2_665
O8 Cd1 O6 94.77(16) 2_765 2_665
O9 Cd1 O4 85.65(17) 1_556 .
O8 Cd1 O4 96.51(16) 2_765 .
O6 Cd1 O4 108.94(16) 2_665 .
O9 Cd1 O7 102.36(17) 1_556 2_665
O8 Cd1 O7 110.61(16) 2_765 2_665
O6 Cd1 O7 56.38(16) 2_665 2_665
O4 Cd1 O7 149.36(17) . 2_665
O9 Cd1 O5 89.59(16) 1_556 .
O8 Cd1 O5 149.17(16) 2_765 .
O6 Cd1 O5 85.31(16) 2_665 .
O4 Cd1 O5 55.03(15) . .
O7 Cd1 O5 95.10(16) 2_665 .
O9 Cd1 C18 130.14(19) 1_556 2_665
O8 Cd1 C18 104.46(17) 2_765 2_665
O6 Cd1 C18 28.21(17) 2_665 2_665
O4 Cd1 C18 132.14(17) . 2_665
O7 Cd1 C18 28.18(17) 2_665 2_665
O5 Cd1 C18 90.07(16) . 2_665
O9 Cd1 C9 83.77(18) 1_556 .
O8 Cd1 C9 124.37(18) 2_765 .
O6 Cd1 C9 100.95(17) 2_665 .
O4 Cd1 C9 27.99(17) . .
O7 Cd1 C9 122.56(19) 2_665 .
O5 Cd1 C9 27.47(17) . .
C18 Cd1 C9 114.26(18) 2_665 .
C10 N1 C19 113.5(5) . .
C10 N1 C1 112.4(5) . .
C19 N1 C1 113.1(5) . .
C3 O1 C2 117.6(5) . .
C12 O2 C11 117.4(5) . .
C21 O3 C20 118.1(5) . .
C9 O4 Cd1 93.5(4) . .
C9 O5 Cd1 87.7(4) . .
C18 O6 Cd1 93.2(4) . 2_665
C18 O7 Cd1 89.5(4) . 2_665
C27 O8 Cd1 123.0(4) . 2_765
C27 O9 Cd1 121.6(4) . 1_554
C2 C1 N1 108.9(5) . .
O1 C2 C1 104.1(5) . .
C4 C3 O1 124.1(5) . .
C4 C3 C8 121.1(5) . .
O1 C3 C8 114.7(5) . .
C3 C4 C5 119.0(6) . .
C4 C5 C6 120.9(6) . .
C7 C6 C5 119.1(5) . .
C7 C6 C9 120.6(5) . .
C5 C6 C9 119.7(6) . .
C8 C7 C6 120.6(6) . .
C7 C8 C3 119.1(6) . .
O5 C9 O4 121.9(6) . .
O5 C9 C6 118.5(5) . .
O4 C9 C6 119.4(5) . .
O5 C9 Cd1 64.9(3) . .
O4 C9 Cd1 58.5(3) . .
C6 C9 Cd1 162.8(4) . .
N1 C10 C11 107.9(5) . .
O2 C11 C10 104.4(5) . .
O2 C12 C13 123.6(5) . .
O2 C12 C17 115.7(5) . .
C13 C12 C17 120.7(5) . .
C14 C13 C12 118.9(6) . .
C15 C14 C13 121.4(6) . .
C14 C15 C16 119.6(6) . .
C14 C15 C18 120.1(6) . .
C16 C15 C18 120.2(6) . .
C17 C16 C15 119.8(6) . .
C16 C17 C12 119.6(6) . .
O7 C18 O6 120.8(5) . .
O7 C18 C15 121.0(6) . .
O6 C18 C15 118.2(6) . .
O7 C18 Cd1 62.3(3) . 2_665
O6 C18 Cd1 58.6(3) . 2_665
C15 C18 Cd1 176.6(5) . 2_665
N1 C19 C20 108.6(5) . .
O3 C20 C19 103.9(5) . .
C26 C21 O3 124.1(5) . .
C26 C21 C22 120.9(5) . .
O3 C21 C22 115.0(5) . .
C23 C22 C21 118.8(6) . .
C24 C23 C22 121.4(5) . .
C23 C24 C25 118.8(5) . .
C23 C24 C27 122.5(5) . .
C25 C24 C27 118.6(5) . .
C26 C25 C24 120.7(6) . .
C21 C26 C25 119.3(6) . .
O9 C27 O8 124.4(5) . .
O9 C27 C24 116.6(5) . .
O8 C27 C24 119.0(5) . .

loop_
_geom_bond_atom_site_label_1
_geom_bond_atom_site_label_2
_geom_bond_distance
_geom_bond_site_symmetry_2
Cd1 O9 2.187(4) 1_556
Cd1 O8 2.236(4) 2_765
Cd1 O6 2.284(4) 2_665
Cd1 O4 2.327(4) .
Cd1 O7 2.366(5) 2_665
Cd1 O5 2.468(4) .
Cd1 C18 2.672(6) 2_665
Cd1 C9 2.724(6) .
N1 C10 1.498(7) .
N1 C19 1.506(8) .
N1 C1 1.513(8) .
O1 C3 1.378(7) .
O1 C2 1.432(7) .
O2 C12 1.379(7) .
O2 C11 1.445(7) .
O3 C21 1.382(7) .
O3 C20 1.443(7) .
O4 C9 1.281(7) .
O5 C9 1.257(8) .
O6 C18 1.265(7) .
O6 Cd1 2.284(4) 2_665
O7 C18 1.262(8) .
O7 Cd1 2.366(5) 2_665
O8 C27 1.270(7) .
O8 Cd1 2.236(4) 2_765
O9 C27 1.260(7) .
O9 Cd1 2.187(4) 1_554
C1 C2 1.512(8) .
C3 C4 1.376(8) .
C3 C8 1.406(8) .
C4 C5 1.392(8) .
C5 C6 1.397(8) .
C6 C7 1.395(9) .
C6 C9 1.499(8) .
C7 C8 1.385(8) .
C10 C11 1.507(8) .
C12 C13 1.390(8) .
C12 C17 1.394(8) .
C13 C14 1.385(8) .
C14 C15 1.379(9) .
C15 C16 1.398(9) .
C15 C18 1.497(8) .
C16 C17 1.391(8) .
C18 Cd1 2.672(6) 2_665
C19 C20 1.507(9) .
C21 C26 1.374(9) .
C21 C22 1.411(8) .
C22 C23 1.385(8) .
C23 C24 1.382(9) .
C24 C25 1.404(8) .
C24 C27 1.500(8) .
C25 C26 1.397(8) .

loop_
_geom_torsion_atom_site_label_1
_geom_torsion_atom_site_label_2
_geom_torsion_atom_site_label_3
_geom_torsion_atom_site_label_4
_geom_torsion
_geom_torsion_site_symmetry_1
_geom_torsion_site_symmetry_4
O9 Cd1 O4 C9 84.9(4) 1_556 .
O8 Cd1 O4 C9 -174.8(4) 2_765 .
O6 Cd1 O4 C9 -77.4(4) 2_665 .
O7 Cd1 O4 C9 -22.1(5) 2_665 .
O5 Cd1 O4 C9 -7.6(3) . .
C18 Cd1 O4 C9 -58.5(4) 2_665 .
O9 Cd1 O5 C9 -77.2(4) 1_556 .
O8 Cd1 O5 C9 33.3(5) 2_765 .
O6 Cd1 O5 C9 124.8(4) 2_665 .
O4 Cd1 O5 C9 7.8(3) . .
O7 Cd1 O5 C9 -179.6(4) 2_665 .
C18 Cd1 O5 C9 152.6(4) 2_665 .
C10 N1 C1 C2 -145.5(5) . .
C19 N1 C1 C2 84.4(6) . .
C3 O1 C2 C1 -176.8(5) . .
N1 C1 C2 O1 57.1(6) . .
C2 O1 C3 C4 10.0(9) . .
C2 O1 C3 C8 -168.5(6) . .
O1 C3 C4 C5 -176.9(6) . .
C8 C3 C4 C5 1.5(9) . .
C3 C4 C5 C6 2.5(9) . .
C4 C5 C6 C7 -3.9(9) . .
C4 C5 C6 C9 167.4(6) . .
C5 C6 C7 C8 1.2(9) . .
C9 C6 C7 C8 -169.9(6) . .
C6 C7 C8 C3 2.6(10) . .
C4 C3 C8 C7 -4.1(10) . .
O1 C3 C8 C7 174.5(6) . .
Cd1 O5 C9 O4 -13.7(6) . .
Cd1 O5 C9 C6 161.0(5) . .
Cd1 O4 C9 O5 14.6(6) . .
Cd1 O4 C9 C6 -160.1(5) . .
C7 C6 C9 O5 24.4(9) . .
C5 C6 C9 O5 -146.7(6) . .
C7 C6 C9 O4 -160.7(6) . .
C5 C6 C9 O4 28.1(9) . .
C7 C6 C9 Cd1 121.3(14) . .
C5 C6 C9 Cd1 -49.9(17) . .
O9 Cd1 C9 O5 101.2(4) 1_556 .
O8 Cd1 C9 O5 -160.0(3) 2_765 .
O6 Cd1 C9 O5 -56.5(4) 2_665 .
O4 Cd1 C9 O5 -166.4(6) . .
O7 Cd1 C9 O5 0.5(4) 2_665 .
C18 Cd1 C9 O5 -30.3(4) 2_665 .
O9 Cd1 C9 O4 -92.5(4) 1_556 .
O8 Cd1 C9 O4 6.3(4) 2_765 .
O6 Cd1 C9 O4 109.9(4) 2_665 .
O7 Cd1 C9 O4 166.8(3) 2_665 .
O5 Cd1 C9 O4 166.4(6) . .
C18 Cd1 C9 O4 136.1(3) 2_665 .
O9 Cd1 C9 C6 -4.3(15) 1_556 .
O8 Cd1 C9 C6 94.5(15) 2_765 .
O6 Cd1 C9 C6 -161.9(15) 2_665 .
O4 Cd1 C9 C6 88.2(15) . .
O7 Cd1 C9 C6 -105.0(15) 2_665 .
O5 Cd1 C9 C6 -105.5(16) . .
C18 Cd1 C9 C6 -135.8(15) 2_665 .
C19 N1 C10 C11 -148.2(5) . .
C1 N1 C10 C11 81.9(6) . .
C12 O2 C11 C10 -176.0(5) . .
N1 C10 C11 O2 60.2(6) . .
C11 O2 C12 C13 10.0(8) . .
C11 O2 C12 C17 -169.0(5) . .
O2 C12 C13 C14 -178.1(6) . .
C17 C12 C13 C14 0.8(9) . .
C12 C13 C14 C15 1.2(9) . .
C13 C14 C15 C16 -2.4(9) . .
C13 C14 C15 C18 175.3(6) . .
C14 C15 C16 C17 1.7(9) . .
C18 C15 C16 C17 -176.0(5) . .
C15 C16 C17 C12 0.3(9) . .
O2 C12 C17 C16 177.5(5) . .
C13 C12 C17 C16 -1.5(9) . .
Cd1 O7 C18 O6 0.6(6) 2_665 .
Cd1 O7 C18 C15 179.0(5) 2_665 .
Cd1 O6 C18 O7 -0.6(6) 2_665 .
Cd1 O6 C18 C15 -179.0(5) 2_665 .
C14 C15 C18 O7 -159.6(6) . .
C16 C15 C18 O7 18.0(9) . .
C14 C15 C18 O6 18.8(8) . .
C16 C15 C18 O6 -163.6(6) . .
C14 C15 C18 Cd1 5(8) . 2_665
C16 C15 C18 Cd1 -178(100) . 2_665
C10 N1 C19 C20 86.2(6) . .
C1 N1 C19 C20 -144.2(5) . .
C21 O3 C20 C19 -162.3(5) . .
N1 C19 C20 O3 58.9(6) . .
C20 O3 C21 C26 -4.8(9) . .
C20 O3 C21 C22 174.5(5) . .
C26 C21 C22 C23 -0.1(9) . .
O3 C21 C22 C23 -179.4(5) . .
C21 C22 C23 C24 -0.5(10) . .
C22 C23 C24 C25 1.1(10) . .
C22 C23 C24 C27 -179.6(6) . .
C23 C24 C25 C26 -1.1(9) . .
C27 C24 C25 C26 179.5(6) . .
O3 C21 C26 C25 179.3(6) . .
C22 C21 C26 C25 0.1(9) . .
C24 C25 C26 C21 0.6(10) . .
Cd1 O9 C27 O8 6.5(8) 1_554 .
Cd1 O9 C27 C24 -174.6(4) 1_554 .
Cd1 O8 C27 O9 -98.5(6) 2_765 .
Cd1 O8 C27 C24 82.6(6) 2_765 .
C23 C24 C27 O9 -169.5(6) . .
C25 C24 C27 O9 9.9(8) . .
C23 C24 C27 O8 9.5(9) . .
C25 C24 C27 O8 -171.2(6) . .
